data_4325006
loop_
_publ_author_name
'Mohamed E. El-Zaria'
'Hidekazu Arii'
'Hiroyuki Nakamura'

_publ_section_title
;
 m-Carborane-Based Chiral NBN Pincer-Metal Complexes: Synthesis,
 Structure, and Application in Asymmetric Catalysis
;
_journal_name_full 'Inorganic Chemistry'
_journal_page_first 4149
_journal_page_last 4161
_journal_paper_doi 10.1021/ic2002095
_journal_volume 50
_journal_year 2011
_chemical_absolute_configuration syn
_chemical_formula_sum 'C14 H32 B10 N2 O3'
_chemical_formula_weight 384.52
_chemical_name_systematic
; 
 ? 
;
_space_group_IT_number 5
_symmetry_cell_setting monoclinic
_symmetry_space_group_name_Hall 'C 2y'
_symmetry_space_group_name_H-M 'C 1 2 1'
_atom_sites_solution_hydrogens geom
_atom_sites_solution_primary direct
_atom_sites_solution_secondary difmap
_audit_creation_method SHELXL-97
_cell_angle_alpha 90.00
_cell_angle_beta 92.669(5)
_cell_angle_gamma 90.00
_cell_formula_units_Z 4
_cell_length_a 33.866(14)
_cell_length_b 6.684(3)
_cell_length_c 9.784(4)
_cell_measurement_reflns_used 2920
_cell_measurement_temperature 123
_cell_measurement_theta_max 27.33
_cell_measurement_theta_min 2.36
_cell_volume 2212.3(16)
_computing_cell_refinement 'APEX2 (Bruker AXS, 2006)'
_computing_data_collection 'APEX2 (Bruker AXS, 2006)'
_computing_data_reduction 'SAINT (Bruker AXS, 2004)'
_computing_molecular_graphics 'XSHEL (Bruker AXS,2002)'
_computing_publication_material 'XCIF (Bruker AXS, 2001)'
_computing_structure_refinement 'SHELXL-97 (Sheldrick, 1997)'
_computing_structure_solution 'SHELXS-97 (Sheldrick, 1997)'
_diffrn_ambient_temperature 123
_diffrn_detector_area_resol_mean 8.333
_diffrn_measured_fraction_theta_full 0.960
_diffrn_measured_fraction_theta_max 0.960
_diffrn_measurement_device_type 'Bruker APEXII CCD area detector'
_diffrn_measurement_method 'phi and omega scans'
_diffrn_radiation_monochromator 'Bruker Helios multilayer confocal mirror'
_diffrn_radiation_source 'Bruker TXS fine-focus rotating anode'
_diffrn_radiation_type MoK\a
_diffrn_radiation_wavelength 0.71073
_diffrn_reflns_av_R_equivalents 0.0299
_diffrn_reflns_av_sigmaI/netI 0.0621
_diffrn_reflns_limit_h_max 42
_diffrn_reflns_limit_h_min -43
_diffrn_reflns_limit_k_max 8
_diffrn_reflns_limit_k_min -8
_diffrn_reflns_limit_l_max 9
_diffrn_reflns_limit_l_min -12
_diffrn_reflns_number 6047
_diffrn_reflns_theta_full 27.46
_diffrn_reflns_theta_max 27.46
_diffrn_reflns_theta_min 2.08
_exptl_absorpt_coefficient_mu 0.069
_exptl_absorpt_correction_T_max 0.9945
_exptl_absorpt_correction_T_min 0.9897
_exptl_absorpt_correction_type empirical
_exptl_absorpt_process_details
;
SADABS Sheldrick 1996
;
_exptl_crystal_colour colorless
_exptl_crystal_density_diffrn 1.154
_exptl_crystal_description plate
_exptl_crystal_F_000 816
_exptl_crystal_size_max 0.15
_exptl_crystal_size_mid 0.15
_exptl_crystal_size_min 0.08
_refine_diff_density_max 0.602
_refine_diff_density_min -0.223
_refine_diff_density_rms 0.047
_refine_ls_abs_structure_details 'Flack H D (1983), Acta Cryst. A39, 876-881'
_refine_ls_abs_structure_Flack 0.3(12)
_refine_ls_extinction_method none
_refine_ls_goodness_of_fit_ref 1.025
_refine_ls_hydrogen_treatment miced
_refine_ls_matrix_type full
_refine_ls_number_parameters 326
_refine_ls_number_reflns 4198
_refine_ls_number_restraints 5
_refine_ls_restrained_S_all 1.026
_refine_ls_R_factor_all 0.0630
_refine_ls_R_factor_gt 0.0539
_refine_ls_shift/su_max 0.001
_refine_ls_shift/su_mean 0.000
_refine_ls_structure_factor_coef Fsqd
_refine_ls_weighting_details 'calc w=1/[\s^2^(Fo^2^)+(0.1000P)^2^+0.4540P] where P=(Fo^2^+2Fc^2^)/3'
_refine_ls_weighting_scheme calc
_refine_ls_wR_factor_gt 0.1472
_refine_ls_wR_factor_ref 0.1537
_reflns_number_gt 3667
_reflns_number_total 4198
_reflns_threshold_expression >2sigma(I)
_cod_data_source_file ic2002095_si_002_4.cif
_cod_data_source_block compound10
_cod_original_cell_volume 2212.4(16)
_cod_database_code 4325006

loop_
_symmetry_equiv_pos_as_xyz
'x, y, z'
'-x, y, -z'
'x+1/2, y+1/2, z'
'-x+1/2, y+1/2, -z'

loop_
_atom_site_label
_atom_site_type_symbol
_atom_site_fract_x
_atom_site_fract_y
_atom_site_fract_z
_atom_site_U_iso_or_equiv
_atom_site_adp_type
_atom_site_occupancy
_atom_site_symmetry_multiplicity
_atom_site_calc_flag
_atom_site_refinement_flags
_atom_site_disorder_assembly
_atom_site_disorder_group
B1 B 0.64626(8) 0.4315(4) 0.8794(3) 0.0291(5) Uani 1 1 d . . .
B2 B 0.62958(7) 0.6636(4) 0.8049(3) 0.0277(5) Uani 1 1 d . . .
B3 B 0.60889(8) 0.2486(4) 0.8450(3) 0.0321(6) Uani 1 1 d . . .
B4 B 0.65135(8) 0.2556(4) 0.7461(3) 0.0292(5) Uani 1 1 d . . .
B5 B 0.62494(8) 0.6288(4) 0.6260(3) 0.0293(5) Uani 1 1 d D . .
B6 B 0.58253(8) 0.6235(4) 0.7255(3) 0.0316(6) Uani 1 1 d . . .
B7 B 0.56983(8) 0.3664(5) 0.7503(3) 0.0333(6) Uani 1 1 d . . .
B8 B 0.60414(8) 0.2151(4) 0.6656(3) 0.0330(6) Uani 1 1 d . . .
B9 B 0.63834(8) 0.3781(4) 0.5891(3) 0.0296(5) Uani 1 1 d . . .
B10 B 0.58790(8) 0.4473(5) 0.5913(3) 0.0337(6) Uani 1 1 d D . .
C1 C 0.59775(7) 0.4980(3) 0.8709(2) 0.0295(5) Uani 1 1 d . . .
C2 C 0.58110(7) 0.5589(4) 1.0030(3) 0.0348(5) Uani 1 1 d . A .
C3 C 0.56996(8) 0.7055(5) 1.1998(3) 0.0417(6) Uani 1 1 d . A .
H3 H 0.5858 0.6658 1.2844 0.050 Uiso 1 1 calc R . .
C4 C 0.53832(13) 0.5471(7) 1.1690(4) 0.0706(12) Uani 1 1 d . A .
H4A H 0.5388 0.4437 1.2416 0.085 Uiso 1 1 calc R . .
H4B H 0.5117 0.6085 1.1622 0.085 Uiso 1 1 calc R . .
C5 C 0.55387(9) 0.9151(5) 1.2191(3) 0.0489(7) Uani 1 1 d D . .
H5A H 0.5758 1.0156 1.2215 0.059 Uiso 0.420(8) 1 calc PR A 1
C6 C 0.53076(9) 0.9283(6) 1.3482(3) 0.0576(9) Uani 1 1 d . A .
H6A H 0.5481 0.8933 1.4276 0.086 Uiso 1 1 calc R . .
H6B H 0.5084 0.8352 1.3414 0.086 Uiso 1 1 calc R . .
H6C H 0.5209 1.0650 1.3587 0.086 Uiso 1 1 calc R . .
C8 C 0.66073(6) 0.5059(3) 0.7235(2) 0.0251(4) Uani 1 1 d . . .
C9 C 0.70277(7) 0.5899(3) 0.7187(2) 0.0262(5) Uani 1 1 d . . .
C10 C 0.77183(6) 0.5302(4) 0.6695(2) 0.0298(5) Uani 1 1 d . . .
H10 H 0.7722 0.6798 0.6683 0.036 Uiso 1 1 calc R . .
C11 C 0.78862(6) 0.4574(4) 0.5380(2) 0.0307(5) Uani 1 1 d . . .
H11A H 0.8171 0.4915 0.5370 0.037 Uiso 1 1 calc R . .
H11B H 0.7860 0.3102 0.5314 0.037 Uiso 1 1 calc R . .
C12 C 0.79679(8) 0.4604(5) 0.7952(3) 0.0412(6) Uani 1 1 d . . .
H12 H 0.8242 0.5135 0.7867 0.049 Uiso 1 1 calc R . .
C13 C 0.78111(10) 0.5424(7) 0.9276(3) 0.0590(8) Uani 1 1 d . . .
H13A H 0.7985 0.5003 1.0051 0.088 Uiso 1 1 calc R . .
H13B H 0.7544 0.4908 0.9394 0.088 Uiso 1 1 calc R . .
H13C H 0.7803 0.6889 0.9234 0.088 Uiso 1 1 calc R . .
C14 C 0.79970(11) 0.2314(6) 0.8081(4) 0.0665(10) Uani 1 1 d . . .
H14A H 0.8146 0.1781 0.7327 0.100 Uiso 1 1 calc R . .
H14B H 0.7731 0.1736 0.8043 0.100 Uiso 1 1 calc R . .
H14C H 0.8133 0.1965 0.8955 0.100 Uiso 1 1 calc R . .
C7A C 0.5234(2) 0.9523(12) 1.0846(7) 0.0440(19) Uani 0.420(8) 1 d P A 1
H7A1 H 0.4997 0.8693 1.0927 0.066 Uiso 0.420(8) 1 calc PR A 1
H7A2 H 0.5366 0.9159 1.0011 0.066 Uiso 0.420(8) 1 calc PR A 1
H7A3 H 0.5157 1.0936 1.0802 0.066 Uiso 0.420(8) 1 calc PR A 1
H5B H 0.5367(8) 0.943(5) 1.143(2) -0.007(7) Uiso 0.580(8) 1 d PD A 2
C7B C 0.59255(14) 1.0483(10) 1.2560(6) 0.0535(16) Uani 0.580(8) 1 d P A 2
H7B1 H 0.6105 1.0422 1.1803 0.080 Uiso 0.580(8) 1 calc PR A 2
H7B2 H 0.6060 0.9964 1.3394 0.080 Uiso 0.580(8) 1 calc PR A 2
H7B3 H 0.5847 1.1875 1.2707 0.080 Uiso 0.580(8) 1 calc PR A 2
H2 H 0.7248(7) 0.343(3) 0.649(3) 0.021(6) Uiso 1 1 d D . .
H1H H 0.6641(9) 0.429(5) 0.967(3) 0.046(8) Uiso 1 1 d . . .
H2H H 0.6372(9) 0.781(5) 0.850(3) 0.039(8) Uiso 1 1 d . . .
H3H H 0.6037(8) 0.141(5) 0.920(3) 0.031(7) Uiso 1 1 d . . .
H4H H 0.6766(9) 0.150(5) 0.756(3) 0.046(8) Uiso 1 1 d . . .
H5H H 0.6328(8) 0.751(4) 0.566(3) 0.035(7) Uiso 1 1 d D . .
H6H H 0.5650(9) 0.741(6) 0.740(3) 0.054(9) Uiso 1 1 d . . .
H7H H 0.5413(8) 0.323(4) 0.772(3) 0.029(7) Uiso 1 1 d . . .
H8H H 0.5949(9) 0.076(5) 0.636(3) 0.043(8) Uiso 1 1 d . . .
H9H H 0.6534(9) 0.368(5) 0.510(3) 0.039(8) Uiso 1 1 d . . .
H10H H 0.5699(9) 0.450(7) 0.501(3) 0.074(12) Uiso 1 1 d D . .
N1 N 0.59551(6) 0.6940(4) 1.0817(2) 0.0425(6) Uani 1 1 d . . .
N2 N 0.73037(5) 0.4654(3) 0.67532(19) 0.0259(4) Uani 1 1 d D . .
O1 O 0.54838(7) 0.4605(4) 1.0385(2) 0.0627(7) Uani 1 1 d . . .
O2 O 0.70861(5) 0.7630(3) 0.75465(18) 0.0315(4) Uani 1 1 d . . .
O3 O 0.76773(5) 0.5499(3) 0.42459(17) 0.0324(4) Uani 1 1 d . . .
H3A H 0.7744 0.4963 0.3515 0.049 Uiso 1 1 calc R . .

loop_
_atom_site_aniso_label
_atom_site_aniso_U_11
_atom_site_aniso_U_22
_atom_site_aniso_U_33
_atom_site_aniso_U_23
_atom_site_aniso_U_13
_atom_site_aniso_U_12
B1 0.0305(13) 0.0281(14) 0.0288(13) 0.0038(10) 0.0024(10) 0.0024(10)
B2 0.0280(12) 0.0238(13) 0.0314(13) -0.0003(10) 0.0042(10) 0.0008(9)
B3 0.0350(13) 0.0277(13) 0.0339(13) 0.0021(11) 0.0054(11) -0.0010(11)
B4 0.0300(12) 0.0228(12) 0.0349(13) 0.0021(10) 0.0011(10) 0.0008(10)
B5 0.0292(12) 0.0288(14) 0.0298(13) 0.0058(10) 0.0003(10) 0.0038(10)
B6 0.0260(12) 0.0303(14) 0.0385(15) 0.0027(11) 0.0035(11) 0.0020(10)
B7 0.0285(13) 0.0324(15) 0.0390(15) -0.0011(11) 0.0009(11) -0.0022(10)
B8 0.0327(13) 0.0294(15) 0.0370(14) -0.0025(11) 0.0006(11) -0.0027(10)
B9 0.0315(13) 0.0284(14) 0.0288(13) -0.0006(10) 0.0013(10) -0.0001(10)
B10 0.0300(12) 0.0368(15) 0.0339(14) 0.0001(12) -0.0015(11) -0.0004(11)
C1 0.0293(11) 0.0261(12) 0.0333(12) 0.0002(9) 0.0049(9) -0.0002(8)
C2 0.0298(11) 0.0350(14) 0.0400(13) 0.0013(11) 0.0057(10) 0.0013(10)
C3 0.0385(13) 0.0534(18) 0.0331(13) -0.0024(12) 0.0011(10) 0.0015(12)
C4 0.094(3) 0.070(2) 0.0514(19) -0.0200(18) 0.0398(19) -0.036(2)
C5 0.0398(15) 0.0523(19) 0.0554(19) -0.0086(14) 0.0101(13) -0.0021(12)
C6 0.0426(16) 0.077(2) 0.0538(19) -0.0243(17) 0.0078(13) 0.0001(15)
C8 0.0255(10) 0.0244(11) 0.0256(10) 0.0014(8) 0.0022(8) 0.0018(8)
C9 0.0271(10) 0.0273(12) 0.0242(10) 0.0027(8) 0.0011(8) -0.0009(8)
C10 0.0255(10) 0.0278(11) 0.0357(12) -0.0009(9) -0.0018(9) -0.0029(8)
C11 0.0257(10) 0.0265(12) 0.0402(13) 0.0031(10) 0.0027(9) 0.0025(9)
C12 0.0326(12) 0.0498(16) 0.0400(14) 0.0031(12) -0.0108(10) -0.0020(11)
C13 0.0632(19) 0.072(2) 0.0406(16) -0.0002(15) -0.0143(14) -0.0071(18)
C14 0.072(2) 0.066(2) 0.059(2) 0.0107(18) -0.0182(17) 0.0154(19)
C7A 0.050(4) 0.046(4) 0.036(4) 0.000(3) -0.002(3) 0.006(3)
C7B 0.039(3) 0.069(4) 0.052(3) -0.010(3) 0.003(2) -0.004(2)
N1 0.0366(11) 0.0528(15) 0.0385(12) -0.0100(11) 0.0063(9) -0.0026(10)
N2 0.0232(8) 0.0239(9) 0.0302(10) -0.0011(8) -0.0018(7) -0.0001(7)
O1 0.0757(15) 0.0620(15) 0.0534(13) -0.0194(12) 0.0346(11) -0.0352(13)
O2 0.0319(8) 0.0253(8) 0.0375(9) -0.0014(7) 0.0053(7) -0.0016(6)
O3 0.0393(8) 0.0259(8) 0.0325(9) 0.0041(7) 0.0068(7) 0.0042(7)

loop_
_atom_type_symbol
_atom_type_description
_atom_type_scat_dispersion_real
_atom_type_scat_dispersion_imag
_atom_type_scat_source
C C 0.0033 0.0016 'International Tables Vol C Tables 4.2.6.8 and 6.1.1.4'
H H 0.0000 0.0000 'International Tables Vol C Tables 4.2.6.8 and 6.1.1.4'
B B 0.0013 0.0007 'International Tables Vol C Tables 4.2.6.8 and 6.1.1.4'
N N 0.0061 0.0033 'International Tables Vol C Tables 4.2.6.8 and 6.1.1.4'
O O 0.0106 0.0060 'International Tables Vol C Tables 4.2.6.8 and 6.1.1.4'

loop_
_geom_angle_atom_site_label_1
_geom_angle_atom_site_label_2
_geom_angle_atom_site_label_3
_geom_angle
C8 B1 C1 101.43(18)
C8 B1 B4 59.36(15)
C1 B1 B4 105.35(19)
C8 B1 B3 105.30(19)
C1 B1 B3 59.59(15)
B4 B1 B3 59.84(16)
C8 B1 B2 58.70(14)
C1 B1 B2 57.92(14)
B4 B1 B2 108.33(19)
B3 B1 B2 108.05(19)
C8 B1 H1H 124.7(17)
C1 B1 H1H 125.2(17)
B4 B1 H1H 122.1(19)
B3 B1 H1H 122.4(19)
B2 B1 H1H 121(2)
C1 B2 C8 101.03(18)
C1 B2 B6 59.32(15)
C8 B2 B6 105.37(19)
C1 B2 B5 105.24(19)
C8 B2 B5 59.11(14)
B6 B2 B5 60.35(15)
C1 B2 B1 58.25(14)
C8 B2 B1 57.84(14)
B6 B2 B1 107.98(19)
B5 B2 B1 107.49(19)
C1 B2 H2H 122.2(19)
C8 B2 H2H 125.3(18)
B6 B2 H2H 124.3(19)
B5 B2 H2H 126.5(19)
B1 B2 H2H 117(2)
C1 B3 B7 58.94(16)
C1 B3 B8 104.87(19)
B7 B3 B8 60.25(17)
C1 B3 B4 104.02(19)
B7 B3 B4 108.0(2)
B8 B3 B4 59.98(15)
C1 B3 B1 57.90(15)
B7 B3 B1 107.6(2)
B8 B3 B1 107.77(19)
B4 B3 B1 59.80(15)
C1 B3 H3H 121.1(16)
B7 B3 H3H 121.9(15)
B8 B3 H3H 126.5(16)
B4 B3 H3H 124.5(15)
B1 B3 H3H 118.8(15)
C8 B4 B8 105.11(19)
C8 B4 B1 58.22(15)
B8 B4 B1 108.20(19)
C8 B4 B3 104.82(19)
B8 B4 B3 59.96(16)
B1 B4 B3 60.36(16)
C8 B4 B9 58.72(15)
B8 B4 B9 60.26(16)
B1 B4 B9 107.6(2)
B3 B4 B9 108.05(19)
C8 B4 H4H 119.0(17)
B8 B4 H4H 128.2(18)
B1 B4 H4H 117.2(17)
B3 B4 H4H 125.1(16)
B9 B4 H4H 122.0(16)
C8 B5 B2 58.93(14)
C8 B5 B10 104.75(19)
B2 B5 B10 108.12(19)
C8 B5 B6 104.73(19)
B2 B5 B6 59.68(15)
B10 B5 B6 60.38(16)
C8 B5 B9 58.75(15)
B2 B5 B9 108.28(19)
B10 B5 B9 59.94(16)
B6 B5 B9 108.28(19)
C8 B5 H5H 119.5(15)
B2 B5 H5H 115.9(16)
B10 B5 H5H 128.8(16)
B6 B5 H5H 123.7(16)
B9 B5 H5H 123.4(16)
C1 B6 B2 58.40(15)
C1 B6 B5 104.26(18)
B2 B6 B5 59.97(15)
C1 B6 B10 104.6(2)
B2 B6 B10 107.77(19)
B5 B6 B10 59.65(16)
C1 B6 B7 58.80(16)
B2 B6 B7 107.75(19)
B5 B6 B7 107.4(2)
B10 B6 B7 59.87(17)
C1 B6 H6H 115.0(19)
B2 B6 H6H 110(2)
B5 B6 H6H 125(2)
B10 B6 H6H 135.1(19)
B7 B6 H6H 126(2)
C1 B7 B3 59.53(15)
C1 B7 B8 105.11(19)
B3 B7 B8 59.99(16)
C1 B7 B10 104.11(19)
B3 B7 B10 108.3(2)
B8 B7 B10 60.43(17)
C1 B7 B6 58.26(15)
B3 B7 B6 108.7(2)
B8 B7 B6 108.5(2)
B10 B7 B6 59.76(17)
C1 B7 H7H 119.4(15)
B3 B7 H7H 116.8(15)
B8 B7 H7H 124.8(16)
B10 B7 H7H 128.3(15)
B6 B7 H7H 121.7(16)
B3 B8 B4 60.06(16)
B3 B8 B7 59.76(16)
B4 B8 B7 107.6(2)
B3 B8 B9 107.99(19)
B4 B8 B9 60.09(16)
B7 B8 B9 107.5(2)
B3 B8 B10 107.8(2)
B4 B8 B10 107.6(2)
B7 B8 B10 60.00(17)
B9 B8 B10 59.47(16)
B3 B8 H8H 114.5(18)
B4 B8 H8H 121.8(18)
B7 B8 H8H 117.1(17)
B9 B8 H8H 129.3(17)
B10 B8 H8H 126.0(18)
C8 B9 B10 104.68(19)
C8 B9 B4 58.93(15)
B10 B9 B4 108.1(2)
C8 B9 B5 58.86(14)
B10 B9 B5 59.73(16)
B4 B9 B5 108.3(2)
C8 B9 B8 104.79(19)
B10 B9 B8 60.52(17)
B4 B9 B8 59.65(15)
B5 B9 B8 108.31(19)
C8 B9 H9H 115.4(19)
B10 B9 H9H 125.6(18)
B4 B9 H9H 123.4(19)
B5 B9 H9H 113(2)
B8 B9 H9H 133(2)
B5 B10 B9 60.32(15)
B5 B10 B6 59.96(16)
B9 B10 B6 108.25(19)
B5 B10 B7 108.1(2)
B9 B10 B7 107.6(2)
B6 B10 B7 60.37(17)
B5 B10 B8 108.39(19)
B9 B10 B8 60.01(16)
B6 B10 B8 108.3(2)
B7 B10 B8 59.57(17)
B5 B10 H10H 122(2)
B9 B10 H10H 121(2)
B6 B10 H10H 122(2)
B7 B10 H10H 122(2)
B8 B10 H10H 121(3)
C2 C1 B2 115.2(2)
C2 C1 B1 115.7(2)
B2 C1 B1 63.83(15)
C2 C1 B6 118.4(2)
B2 C1 B6 62.28(16)
B1 C1 B6 114.96(19)
C2 C1 B7 121.1(2)
B2 C1 B7 114.3(2)
B1 C1 B7 113.50(19)
B6 C1 B7 62.94(17)
C2 C1 B3 118.9(2)
B2 C1 B3 115.27(18)
B1 C1 B3 62.51(15)
B6 C1 B3 114.2(2)
B7 C1 B3 61.53(16)
N1 C2 O1 119.2(2)
N1 C2 C1 124.8(2)
O1 C2 C1 116.0(2)
N1 C3 C5 111.8(3)
N1 C3 C4 103.9(2)
C5 C3 C4 114.3(3)
N1 C3 H3 108.8
C5 C3 H3 108.8
C4 C3 H3 108.8
O1 C4 C3 104.9(2)
O1 C4 H4A 110.8
C3 C4 H4A 110.8
O1 C4 H4B 110.8
C3 C4 H4B 110.8
H4A C4 H4B 108.8
C3 C5 C6 111.0(3)
C3 C5 C7B 104.2(3)
C6 C5 C7B 103.1(3)
C3 C5 C7A 104.7(3)
C6 C5 C7A 109.0(3)
C7B C5 C7A 124.5(4)
C3 C5 H5A 110.6
C6 C5 H5A 110.6
C7B C5 H5A 13.9
C7A C5 H5A 110.6
C3 C5 H5B 107(2)
C6 C5 H5B 109(2)
C7B C5 H5B 122(2)
C7A C5 H5B 3(2)
H5A C5 H5B 108.2
C5 C6 H6A 109.5
C5 C6 H6B 109.5
H6A C6 H6B 109.5
C5 C6 H6C 109.5
H6A C6 H6C 109.5
H6B C6 H6C 109.5
C9 C8 B1 116.27(18)
C9 C8 B2 112.42(19)
B1 C8 B2 63.46(15)
C9 C8 B9 122.46(19)
B1 C8 B9 114.03(19)
B2 C8 B9 113.77(18)
C9 C8 B5 116.09(19)
B1 C8 B5 114.43(18)
B2 C8 B5 61.96(15)
B9 C8 B5 62.39(16)
C9 C8 B4 122.56(19)
B1 C8 B4 62.42(15)
B2 C8 B4 114.69(17)
B9 C8 B4 62.35(15)
B5 C8 B4 114.02(18)
O2 C9 N2 125.1(2)
O2 C9 C8 118.4(2)
N2 C9 C8 116.5(2)
N2 C10 C11 109.59(19)
N2 C10 C12 111.7(2)
C11 C10 C12 111.7(2)
N2 C10 H10 107.9
C11 C10 H10 107.9
C12 C10 H10 107.9
O3 C11 C10 109.24(19)
O3 C11 H11A 109.8
C10 C11 H11A 109.8
O3 C11 H11B 109.8
C10 C11 H11B 109.8
H11A C11 H11B 108.3
C13 C12 C10 111.8(2)
C13 C12 C14 108.2(3)
C10 C12 C14 113.5(2)
C13 C12 H12 107.7
C10 C12 H12 107.7
C14 C12 H12 107.7
C12 C13 H13A 109.5
C12 C13 H13B 109.5
H13A C13 H13B 109.5
C12 C13 H13C 109.5
H13A C13 H13C 109.5
H13B C13 H13C 109.5
C12 C14 H14A 109.5
C12 C14 H14B 109.5
H14A C14 H14B 109.5
C12 C14 H14C 109.5
H14A C14 H14C 109.5
H14B C14 H14C 109.5
C5 C7A H7A1 109.5
C5 C7A H7A2 109.5
C5 C7A H7A3 109.5
C5 C7A H5B 4(3)
H7A1 C7A H5B 112.3
H7A2 C7A H5B 110.3
H7A3 C7A H5B 105.7
C5 C7B H7B1 109.5
C5 C7B H7B2 109.5
H7B1 C7B H7B2 109.5
C5 C7B H7B3 109.5
H7B1 C7B H7B3 109.5
H7B2 C7B H7B3 109.5
C2 N1 C3 106.8(2)
C9 N2 C10 120.8(2)
C9 N2 H2 122.0(16)
C10 N2 H2 117.2(16)
C2 O1 C4 105.1(2)
C11 O3 H3A 109.5

loop_
_geom_bond_atom_site_label_1
_geom_bond_atom_site_label_2
_geom_bond_distance
B1 C8 1.698(3)
B1 C1 1.700(3)
B1 B4 1.770(4)
B1 B3 1.780(4)
B1 B2 1.794(4)
B1 H1H 1.02(3)
B2 C1 1.694(4)
B2 C8 1.714(3)
B2 B6 1.761(4)
B2 B5 1.766(4)
B2 H2H 0.93(3)
B3 C1 1.731(4)
B3 B7 1.765(4)
B3 B8 1.769(4)
B3 B4 1.771(4)
B3 H3H 1.05(3)
B4 C8 1.719(4)
B4 B8 1.770(4)
B4 B9 1.777(4)
B4 H4H 1.11(3)
B5 C8 1.717(3)
B5 B10 1.767(4)
B5 B6 1.773(4)
B5 B9 1.778(4)
B5 H5H 1.046(17)
B6 C1 1.710(4)
B6 B10 1.780(4)
B6 B7 1.791(4)
B6 H6H 1.00(4)
B7 C1 1.720(4)
B7 B8 1.774(4)
B7 B10 1.782(4)
B7 H7H 1.04(3)
B8 B9 1.781(4)
B8 B10 1.790(4)
B8 H8H 1.02(4)
B9 C8 1.715(4)
B9 B10 1.771(4)
B9 H9H 0.95(3)
B10 H10H 1.047(18)
C1 C2 1.490(3)
C2 N1 1.269(4)
C2 O1 1.348(3)
C3 N1 1.477(3)
C3 C5 1.519(5)
C3 C4 1.527(5)
C3 H3 1.0000
C4 O1 1.457(4)
C4 H4A 0.9900
C4 H4B 0.9900
C5 C6 1.519(4)
C5 C7B 1.611(6)
C5 C7A 1.654(7)
C5 H5A 1.0000
C5 H5B 0.945(10)
C6 H6A 0.9800
C6 H6B 0.9800
C6 H6C 0.9800
C8 C9 1.533(3)
C9 O2 1.223(3)
C9 N2 1.335(3)
C10 N2 1.473(3)
C10 C11 1.511(3)
C10 C12 1.533(3)
C10 H10 1.0000
C11 O3 1.428(3)
C11 H11A 0.9900
C11 H11B 0.9900
C12 C13 1.524(4)
C12 C14 1.539(5)
C12 H12 1.0000
C13 H13A 0.9800
C13 H13B 0.9800
C13 H13C 0.9800
C14 H14A 0.9800
C14 H14B 0.9800
C14 H14C 0.9800
C7A H7A1 0.9800
C7A H7A2 0.9800
C7A H7A3 0.9800
C7A H5B 0.712(12)
C7B H7B1 0.9800
C7B H7B2 0.9800
C7B H7B3 0.9800
N2 H2 0.874(17)
O3 H3A 0.8400
